data_1544797
loop_
_publ_author_name
'Cindri\'c, Marina'
'Pavlovi\'c, Gordana'
'Katava, Robert'
'Agustin, Dominique'

_publ_section_title
;
 Towards a global greener process: from solvent-less synthesis of
 molybdenum(vi) ONO Schiff base complexes to catalyzed olefin epoxidation
 under organic-solvent-free conditions
;
_journal_issue 2
_journal_name_full 'New J. Chem.'
_journal_page_first 594
_journal_paper_doi 10.1039/C6NJ03174A
_journal_volume 41
_journal_year 2017
_chemical_formula_moiety 'C16 H17 Mo N O6, C H4 O'
_chemical_formula_sum 'C17 H21 Mo N O7'
_chemical_formula_weight 447.29
_chemical_name_systematic cis-dioxo(2-(N-(3-methoxysalicyliden)amino)-5-methylphenolato-N,O,O')-(methanol)-molybdenum(VI)
_space_group_crystal_system monoclinic
_space_group_IT_number 14
_space_group_name_Hall '-P 2ybc'
_space_group_name_H-M_alt 'P 1 21/c 1'
_symmetry_space_group_name_Hall '-P 2ybc'
_symmetry_space_group_name_H-M 'P 1 21/c 1'
_atom_sites_solution_hydrogens mixed
_audit_creation_method SHELXL-2014/7
_audit_update_record
;
2016-10-04 deposited with the CCDC.
2016-12-07 downloaded from the CCDC.
;
_cell_angle_alpha 90
_cell_angle_beta 102.179(4)
_cell_angle_gamma 90
_cell_formula_units_Z 4
_cell_length_a 19.6100(7)
_cell_length_b 7.5974(4)
_cell_length_c 12.7835(5)
_cell_measurement_reflns_used 4790
_cell_measurement_temperature 296(2)
_cell_measurement_theta_max 32.5334
_cell_measurement_theta_min 4.1759
_cell_volume 1861.68(14)
_computing_cell_refinement
;
CrysAlisPro, Oxford Diffraction Ltd.,
Version 1.171.33.55 (release 05-01-2010 CrysAlis171 .NET)
(compiled Jan  5 2010,16:28:46)
;
_computing_data_collection
;
CrysAlisPro, Oxford Diffraction Ltd.,
Version 1.171.33.55 (release 05-01-2010 CrysAlis171 .NET)
(compiled Jan  5 2010,16:28:46)
;
_computing_data_reduction
;
CrysAlisPro, Oxford Diffraction Ltd.,
Version 1.171.33.55 (release 05-01-2010 CrysAlis171 .NET)
(compiled Jan  5 2010,16:28:46)
;
_computing_molecular_graphics 'MERCURY 3.7. (CCDC, 2015)'
_computing_publication_material 'SHELXL-2014 (Sheldrick, 2014)'
_computing_structure_refinement 'SHELXL-2014/7 (Sheldrick, 2014)'
_computing_structure_solution 'SHELXT-2014/7 (Sheldrick, 2014)'
_diffrn_ambient_temperature 296(2)
_diffrn_measured_fraction_theta_full 0.995
_diffrn_measured_fraction_theta_max 0.997
_diffrn_measurement_device_type 'Xcalibur, Sapphire3'
_diffrn_measurement_method '\w scans'
_diffrn_radiation_type MoK\a
_diffrn_radiation_wavelength 0.71073
_diffrn_reflns_av_R_equivalents 0.0230
_diffrn_reflns_av_unetI/netI 0.0470
_diffrn_reflns_Laue_measured_fraction_full 0.995
_diffrn_reflns_Laue_measured_fraction_max 0.997
_diffrn_reflns_limit_h_max 27
_diffrn_reflns_limit_h_min -21
_diffrn_reflns_limit_k_max 10
_diffrn_reflns_limit_k_min -9
_diffrn_reflns_limit_l_max 17
_diffrn_reflns_limit_l_min -15
_diffrn_reflns_number 10356
_diffrn_reflns_point_group_measured_fraction_full 0.995
_diffrn_reflns_point_group_measured_fraction_max 0.997
_diffrn_reflns_theta_full 25.242
_diffrn_reflns_theta_max 29.999
_diffrn_reflns_theta_min 4.183
_diffrn_source 'Enhance (Mo) X-ray Source'
_exptl_absorpt_coefficient_mu 0.742
_exptl_absorpt_correction_T_max 1.00000
_exptl_absorpt_correction_T_min 0.88110
_exptl_absorpt_correction_type multi-scan
_exptl_absorpt_process_details
;
CrysAlisPro, Oxford Diffraction Ltd.,
Version 1.171.33.55 
Empirical absorption correction using spherical harmonics,
 implemented in SCALE3 ABSPACK scaling algorithm.
;
_exptl_crystal_colour 'dark red-brown'
_exptl_crystal_density_diffrn 1.596
_exptl_crystal_description 'hexagonal prism'
_exptl_crystal_F_000 912
_exptl_crystal_size_max 0.57
_exptl_crystal_size_mid 0.41
_exptl_crystal_size_min 0.26
_refine_diff_density_max 0.587
_refine_diff_density_min -0.422
_refine_diff_density_rms 0.065
_refine_ls_extinction_method none
_refine_ls_goodness_of_fit_ref 0.894
_refine_ls_hydrogen_treatment mixed
_refine_ls_matrix_type full
_refine_ls_number_parameters 245
_refine_ls_number_reflns 5409
_refine_ls_number_restraints 2
_refine_ls_restrained_S_all 0.894
_refine_ls_R_factor_all 0.0504
_refine_ls_R_factor_gt 0.0303
_refine_ls_shift/su_max 0.000
_refine_ls_shift/su_mean 0.000
_refine_ls_structure_factor_coef Fsqd
_refine_ls_weighting_details 'w=1/[\s^2^(Fo^2^)+(0.0394P)^2^] where P=(Fo^2^+2Fc^2^)/3'
_refine_ls_weighting_scheme calc
_refine_ls_wR_factor_gt 0.0709
_refine_ls_wR_factor_ref 0.0744
_reflns_Friedel_coverage 0.000
_reflns_number_gt 3797
_reflns_number_total 5409
_reflns_threshold_expression 'I > 2\s(I)'
_cod_data_source_file c6nj03174a2.cif
_cod_data_source_block 6_2550
_cod_depositor_comments 'Adding full bibliography for 1544795--1544799.cif.'
_cod_original_cell_volume 1861.70(15)
_cod_database_code 1544797
_shelx_shelxl_version_number 2014/7
_shelx_space_group_comment
;
The symmetry employed for this shelxl refinement is uniquely defined
by the following loop, which should always be used as a source of
symmetry information in preference to the above space-group names.
They are only intended as comments.
;

loop_
_space_group_symop_operation_xyz
'x, y, z'
'-x, y+1/2, -z+1/2'
'-x, -y, -z'
'x, -y-1/2, z-1/2'

loop_
_atom_site_label
_atom_site_type_symbol
_atom_site_fract_x
_atom_site_fract_y
_atom_site_fract_z
_atom_site_U_iso_or_equiv
_atom_site_adp_type
_atom_site_occupancy
_atom_site_site_symmetry_order
_atom_site_calc_flag
_atom_site_refinement_flags_posn
_atom_site_refinement_flags_adp
Mo1 Mo 0.23698(2) 0.90546(3) 0.11360(2) 0.03138(6) Uani 1 1 d . .
O1 O 0.20959(8) 0.8409(2) -0.01513(11) 0.0471(4) Uani 1 1 d . .
O2 O 0.26446(9) 1.1173(2) 0.10811(13) 0.0487(4) Uani 1 1 d . .
O3 O 0.32784(7) 0.7874(2) 0.14121(11) 0.0389(4) Uani 1 1 d . .
O4 O 0.14901(7) 0.9503(2) 0.15456(11) 0.0373(4) Uani 1 1 d . .
O5 O 0.21050(9) 0.6249(2) 0.16196(14) 0.0455(4) Uani 1 1 d D .
H1O5 H 0.2445(11) 0.563(3) 0.184(2) 0.055 Uiso 1 1 d D U
O6 O 0.02726(7) 1.1057(2) 0.11239(11) 0.0384(4) Uani 1 1 d . .
O7 O 0.30800(14) 0.3967(3) 0.2420(2) 0.0859(8) Uani 1 1 d D .
H1O7 H 0.3009(19) 0.302(3) 0.209(3) 0.103 Uiso 1 1 d D U
N1 N 0.27565(8) 0.9119(2) 0.29677(13) 0.0291(4) Uani 1 1 d . .
C1 C 0.37116(11) 0.7887(3) 0.23900(16) 0.0343(5) Uani 1 1 d . .
C2 C 0.43915(11) 0.7295(3) 0.25393(18) 0.0426(6) Uani 1 1 d . .
H2 H 0.4557 0.6875 0.1956 0.051 Uiso 1 1 calc R U
C3 C 0.48305(12) 0.7316(3) 0.35397(19) 0.0449(6) Uani 1 1 d . .
C4 C 0.45620(13) 0.7929(4) 0.44071(19) 0.0508(6) Uani 1 1 d . .
H4 H 0.4849 0.7946 0.5086 0.061 Uiso 1 1 calc R U
C5 C 0.38868(12) 0.8502(3) 0.42773(17) 0.0439(6) Uani 1 1 d . .
H5 H 0.3719 0.8887 0.4866 0.053 Uiso 1 1 calc R U
C6 C 0.34507(11) 0.8506(3) 0.32621(16) 0.0315(4) Uani 1 1 d . .
C7 C 0.24261(11) 0.9769(3) 0.36470(16) 0.0329(4) Uani 1 1 d . .
H7 H 0.2647 0.9746 0.4366 0.039 Uiso 1 1 calc R U
C8 C 0.17372(11) 1.0532(3) 0.33744(16) 0.0316(5) Uani 1 1 d . .
C9 C 0.13102(11) 1.0422(3) 0.23530(16) 0.0297(4) Uani 1 1 d . .
C10 C 0.06525(11) 1.1246(3) 0.21393(16) 0.0316(4) Uani 1 1 d . .
C11 C 0.04378(12) 1.2180(3) 0.29516(18) 0.0403(5) Uani 1 1 d . .
H11 H 0.0006 1.2740 0.2815 0.048 Uiso 1 1 calc R U
C12 C 0.08675(13) 1.2277(3) 0.39639(18) 0.0460(6) Uani 1 1 d . .
H12 H 0.0720 1.2902 0.4501 0.055 Uiso 1 1 calc R U
C13 C 0.14978(12) 1.1473(3) 0.41785(17) 0.0415(5) Uani 1 1 d . .
H13 H 0.1776 1.1541 0.4863 0.050 Uiso 1 1 calc R U
C14 C 0.55795(13) 0.6719(5) 0.3709(2) 0.0696(9) Uani 1 1 d . .
H14A H 0.5677 0.6336 0.3040 0.104 Uiso 1 1 calc R U
H14B H 0.5656 0.5763 0.4211 0.104 Uiso 1 1 calc R U
H14C H 0.5883 0.7680 0.3985 0.104 Uiso 1 1 calc R U
C15 C -0.03710(12) 1.1976(4) 0.0835(2) 0.0537(7) Uani 1 1 d . .
H15A H -0.0686 1.1563 0.1263 0.081 Uiso 1 1 calc R U
H15B H -0.0571 1.1774 0.0092 0.081 Uiso 1 1 calc R U
H15C H -0.0291 1.3214 0.0954 0.081 Uiso 1 1 calc R U
C16 C 0.15155(16) 0.5610(4) 0.1956(3) 0.0732(9) Uani 1 1 d . .
H16A H 0.1480 0.6171 0.2615 0.110 Uiso 1 1 calc R U
H16B H 0.1558 0.4361 0.2064 0.110 Uiso 1 1 calc R U
H16C H 0.1105 0.5861 0.1420 0.110 Uiso 1 1 calc R U
C17 C 0.3382(2) 0.3708(4) 0.3506(3) 0.0905(12) Uani 1 1 d . .
H17A H 0.3705 0.4643 0.3754 0.136 Uiso 1 1 calc R U
H17B H 0.3624 0.2602 0.3594 0.136 Uiso 1 1 calc R U
H17C H 0.3023 0.3702 0.3914 0.136 Uiso 1 1 calc R U

loop_
_atom_site_aniso_label
_atom_site_aniso_U_11
_atom_site_aniso_U_22
_atom_site_aniso_U_33
_atom_site_aniso_U_23
_atom_site_aniso_U_13
_atom_site_aniso_U_12
Mo1 0.02986(10) 0.03949(11) 0.02495(9) -0.00272(8) 0.00612(6) 0.00311(9)
O1 0.0471(10) 0.0638(11) 0.0294(8) -0.0094(8) 0.0060(7) 0.0083(9)
O2 0.0518(10) 0.0472(11) 0.0440(9) 0.0052(8) 0.0033(7) -0.0051(9)
O3 0.0309(8) 0.0581(10) 0.0279(7) -0.0037(7) 0.0064(6) 0.0087(7)
O4 0.0303(8) 0.0496(9) 0.0310(7) -0.0126(7) 0.0042(6) 0.0066(7)
O5 0.0407(9) 0.0390(10) 0.0582(11) -0.0008(8) 0.0134(8) -0.0029(8)
O6 0.0307(8) 0.0503(10) 0.0340(8) -0.0030(7) 0.0068(6) 0.0074(7)
O7 0.0899(17) 0.0460(13) 0.1040(19) -0.0140(12) -0.0203(14) 0.0127(12)
N1 0.0277(8) 0.0331(9) 0.0266(8) 0.0002(7) 0.0058(6) -0.0004(8)
C1 0.0317(11) 0.0390(12) 0.0331(11) 0.0015(9) 0.0088(8) -0.0003(9)
C2 0.0337(12) 0.0538(15) 0.0423(12) -0.0015(11) 0.0123(9) 0.0053(11)
C3 0.0317(12) 0.0499(15) 0.0514(14) 0.0026(12) 0.0050(10) 0.0040(11)
C4 0.0429(14) 0.0646(18) 0.0393(13) -0.0006(12) -0.0037(10) 0.0072(13)
C5 0.0404(13) 0.0580(15) 0.0321(11) -0.0017(11) 0.0047(9) 0.0059(12)
C6 0.0297(10) 0.0329(11) 0.0319(10) 0.0015(9) 0.0064(8) -0.0013(9)
C7 0.0362(11) 0.0381(12) 0.0245(9) -0.0017(9) 0.0066(8) -0.0014(10)
C8 0.0336(11) 0.0342(12) 0.0286(10) -0.0033(8) 0.0100(8) -0.0020(9)
C9 0.0317(10) 0.0291(10) 0.0308(10) -0.0030(8) 0.0122(8) -0.0003(8)
C10 0.0316(10) 0.0310(12) 0.0344(10) -0.0012(9) 0.0118(8) -0.0026(9)
C11 0.0350(12) 0.0441(14) 0.0455(13) -0.0045(11) 0.0170(10) 0.0058(10)
C12 0.0474(14) 0.0522(15) 0.0427(13) -0.0142(11) 0.0196(10) 0.0060(12)
C13 0.0430(13) 0.0517(14) 0.0310(11) -0.0091(10) 0.0103(9) 0.0015(11)
C14 0.0371(14) 0.095(2) 0.074(2) -0.0059(18) 0.0047(13) 0.0183(16)
C15 0.0363(13) 0.0723(19) 0.0497(14) -0.0027(13) 0.0028(10) 0.0146(13)
C16 0.066(2) 0.068(2) 0.097(2) 0.0088(17) 0.0431(18) -0.0118(16)
C17 0.109(3) 0.055(2) 0.093(3) 0.0052(19) -0.011(2) -0.017(2)

loop_
_atom_type_symbol
_atom_type_description
_atom_type_scat_dispersion_real
_atom_type_scat_dispersion_imag
_atom_type_scat_source
C C 0.0033 0.0016 'International Tables Vol C Tables 4.2.6.8 and 6.1.1.4'
H H 0.0000 0.0000 'International Tables Vol C Tables 4.2.6.8 and 6.1.1.4'
Mo Mo -1.6832 0.6857 'International Tables Vol C Tables 4.2.6.8 and 6.1.1.4'
N N 0.0061 0.0033 'International Tables Vol C Tables 4.2.6.8 and 6.1.1.4'
O O 0.0106 0.0060 'International Tables Vol C Tables 4.2.6.8 and 6.1.1.4'

loop_
_geom_angle_atom_site_label_1
_geom_angle_atom_site_label_2
_geom_angle_atom_site_label_3
_geom_angle
O1 Mo1 O2 105.79(8)
O1 Mo1 O4 101.30(7)
O2 Mo1 O4 98.76(8)
O1 Mo1 O3 97.62(7)
O2 Mo1 O3 99.00(8)
O4 Mo1 O3 149.36(6)
O1 Mo1 N1 164.37(8)
O2 Mo1 N1 89.00(7)
O4 Mo1 N1 80.93(6)
O3 Mo1 N1 74.63(6)
O1 Mo1 O5 87.11(8)
O2 Mo1 O5 166.98(7)
O4 Mo1 O5 80.02(6)
O3 Mo1 O5 77.09(7)
N1 Mo1 O5 78.00(6)
C1 O3 Mo1 122.15(13)
C9 O4 Mo1 133.46(13)
C16 O5 Mo1 130.39(17)
C16 O5 H1O5 111(2)
Mo1 O5 H1O5 114(2)
C10 O6 C15 118.25(17)
C17 O7 H1O7 112(3)
C7 N1 C6 122.75(17)
C7 N1 Mo1 126.11(14)
C6 N1 Mo1 110.83(12)
O3 C1 C2 121.59(19)
O3 C1 C6 118.24(19)
C2 C1 C6 120.2(2)
C1 C2 C3 121.2(2)
C1 C2 H2 119.4
C3 C2 H2 119.4
C2 C3 C4 118.1(2)
C2 C3 C14 121.8(2)
C4 C3 C14 120.1(2)
C5 C4 C3 121.6(2)
C5 C4 H4 119.2
C3 C4 H4 119.2
C4 C5 C6 120.0(2)
C4 C5 H5 120.0
C6 C5 H5 120.0
C5 C6 C1 118.9(2)
C5 C6 N1 127.99(19)
C1 C6 N1 113.04(17)
N1 C7 C8 124.76(18)
N1 C7 H7 117.6
C8 C7 H7 117.6
C9 C8 C13 119.0(2)
C9 C8 C7 123.19(18)
C13 C8 C7 117.75(19)
O4 C9 C8 122.86(19)
O4 C9 C10 117.20(17)
C8 C9 C10 119.91(18)
O6 C10 C11 125.0(2)
O6 C10 C9 115.65(17)
C11 C10 C9 119.36(19)
C12 C11 C10 120.1(2)
C12 C11 H11 120.0
C10 C11 H11 120.0
C13 C12 C11 120.9(2)
C13 C12 H12 119.6
C11 C12 H12 119.6
C12 C13 C8 120.7(2)
C12 C13 H13 119.6
C8 C13 H13 119.6
C3 C14 H14A 109.5
C3 C14 H14B 109.5
H14A C14 H14B 109.5
C3 C14 H14C 109.5
H14A C14 H14C 109.5
H14B C14 H14C 109.5
O6 C15 H15A 109.5
O6 C15 H15B 109.5
H15A C15 H15B 109.5
O6 C15 H15C 109.5
H15A C15 H15C 109.5
H15B C15 H15C 109.5
O5 C16 H16A 109.5
O5 C16 H16B 109.5
H16A C16 H16B 109.5
O5 C16 H16C 109.5
H16A C16 H16C 109.5
H16B C16 H16C 109.5
O7 C17 H17A 109.5
O7 C17 H17B 109.5
H17A C17 H17B 109.5
O7 C17 H17C 109.5
H17A C17 H17C 109.5
H17B C17 H17C 109.5

loop_
_geom_bond_atom_site_label_1
_geom_bond_atom_site_label_2
_geom_bond_distance
Mo1 O1 1.6924(14)
Mo1 O2 1.7035(17)
Mo1 O4 1.9358(14)
Mo1 O3 1.9591(14)
Mo1 N1 2.3046(16)
Mo1 O5 2.3091(17)
O3 C1 1.355(2)
O4 C9 1.353(2)
O5 C16 1.403(3)
O5 H1O5 0.818(16)
O6 C10 1.361(2)
O6 C15 1.422(3)
O7 C17 1.404(4)
O7 H1O7 0.832(18)
N1 C7 1.287(2)
N1 C6 1.413(3)
C1 C2 1.382(3)
C1 C6 1.402(3)
C2 C3 1.383(3)
C2 H2 0.9300
C3 C4 1.403(3)
C3 C14 1.509(3)
C4 C5 1.370(3)
C4 H4 0.9300
C5 C6 1.395(3)
C5 H5 0.9300
C7 C8 1.443(3)
C7 H7 0.9300
C8 C9 1.397(3)
C8 C13 1.411(3)
C9 C10 1.408(3)
C10 C11 1.394(3)
C11 C12 1.389(3)
C11 H11 0.9300
C12 C13 1.354(3)
C12 H12 0.9300
C13 H13 0.9300
C14 H14A 0.9600
C14 H14B 0.9600
C14 H14C 0.9600
C15 H15A 0.9600
C15 H15B 0.9600
C15 H15C 0.9600
C16 H16A 0.9600
C16 H16B 0.9600
C16 H16C 0.9600
C17 H17A 0.9600
C17 H17B 0.9600
C17 H17C 0.9600

loop_
_geom_torsion_atom_site_label_1
_geom_torsion_atom_site_label_2
_geom_torsion_atom_site_label_3
_geom_torsion_atom_site_label_4
_geom_torsion
Mo1 O3 C1 C2 -169.71(17)
Mo1 O3 C1 C6 10.9(3)
O3 C1 C2 C3 179.9(2)
C6 C1 C2 C3 -0.8(4)
C1 C2 C3 C4 1.1(4)
C1 C2 C3 C14 -178.3(3)
C2 C3 C4 C5 -0.3(4)
C14 C3 C4 C5 179.2(3)
C3 C4 C5 C6 -0.8(4)
C4 C5 C6 C1 1.2(4)
C4 C5 C6 N1 -176.8(2)
O3 C1 C6 C5 179.0(2)
C2 C1 C6 C5 -0.4(3)
O3 C1 C6 N1 -2.8(3)
C2 C1 C6 N1 177.9(2)
C7 N1 C6 C5 -0.7(4)
Mo1 N1 C6 C5 173.4(2)
C7 N1 C6 C1 -178.7(2)
Mo1 N1 C6 C1 -4.7(2)
C6 N1 C7 C8 175.1(2)
Mo1 N1 C7 C8 2.0(3)
N1 C7 C8 C9 9.6(3)
N1 C7 C8 C13 -168.7(2)
Mo1 O4 C9 C8 -34.5(3)
Mo1 O4 C9 C10 147.37(16)
C13 C8 C9 O4 -178.0(2)
C7 C8 C9 O4 3.8(3)
C13 C8 C9 C10 0.1(3)
C7 C8 C9 C10 -178.06(19)
C15 O6 C10 C11 4.8(3)
C15 O6 C10 C9 -175.0(2)
O4 C9 C10 O6 -1.4(3)
C8 C9 C10 O6 -179.61(19)
O4 C9 C10 C11 178.80(19)
C8 C9 C10 C11 0.6(3)
O6 C10 C11 C12 179.5(2)
C9 C10 C11 C12 -0.7(3)
C10 C11 C12 C13 0.0(4)
C11 C12 C13 C8 0.7(4)
C9 C8 C13 C12 -0.8(4)
C7 C8 C13 C12 177.5(2)
